data_2209625
loop_
_publ_author_name
'Yu-Mei Dai'
'Jin-Feng Huang'
'Shun-Yu Chen'
'Hui-Ying Shen'
'Ruo-He Chen'

_publ_section_title
Poly[[diaquazinc(II)]-\m~2~-4,4'-bipyridine-\k^2^<i>N</i>:<i>N</i>'-\m~2~-<i>p</i>-phenylenebis(oxyacetato)-\k^2^<i>O</i>:<i>O</i>']
_journal_coeditor_code OM2020
_journal_issue 7
_journal_name_full 'Acta Crystallographica Section E'
_journal_page_first m1697
_journal_page_last m1698
_journal_paper_doi 10.1107/S1600536806023932
_journal_volume 62
_journal_year 2006
_chemical_formula_iupac '[Zn (C8 H8 O6) (C8 H8 N2) (H2 O)2]'
_chemical_formula_moiety 'C20 H20 N2 O8 Zn'
_chemical_formula_sum 'C20 H20 N2 O8 Zn'
_chemical_formula_weight 481.77
_chemical_name_systematic
;
Poly[[diaquazinc(II)]-\m~2~-4,4'-bipyridine-\k^2^N:N'-\m~2~-p-
phenylenebis(oxyacetato)-\k^2^O:O']
;
_space_group_IT_number 2
_symmetry_cell_setting triclinic
_symmetry_space_group_name_Hall '-P 1'
_symmetry_space_group_name_H-M 'P -1'
_atom_sites_solution_hydrogens geom
_atom_sites_solution_primary direct
_atom_sites_solution_secondary difmap
_audit_creation_method SHELXL97
_cell_angle_alpha 105.924(4)
_cell_angle_beta 96.726(2)
_cell_angle_gamma 97.816(4)
_cell_formula_units_Z 1
_cell_length_a 5.7279(17)
_cell_length_b 8.076(3)
_cell_length_c 10.668(3)
_cell_measurement_reflns_used 2084
_cell_measurement_temperature 293(2)
_cell_measurement_theta_max 27.48
_cell_measurement_theta_min 2.66
_cell_volume 463.9(3)
_computing_cell_refinement 'SAINT (Siemens, 1994)'
_computing_data_collection 'SMART (Siemens, 1996)'
_computing_data_reduction SAINT
_computing_molecular_graphics SHELXTL
_computing_publication_material SHELXTL
_computing_structure_refinement SHELXTL
_computing_structure_solution 'SHELXTL (Siemens, 1994)'
_diffrn_ambient_temperature 293(2)
_diffrn_measured_fraction_theta_full 0.978
_diffrn_measured_fraction_theta_max 0.988
_diffrn_measurement_device_type 'Bruker SMART 1K CCD area-detector'
_diffrn_measurement_method '\f and \w'
_diffrn_radiation_monochromator graphite
_diffrn_radiation_source 'fine-focus sealed tube'
_diffrn_radiation_type MoK\a
_diffrn_radiation_wavelength 0.71073
_diffrn_reflns_av_R_equivalents 0.0202
_diffrn_reflns_av_sigmaI/netI 0.0302
_diffrn_reflns_limit_h_max 7
_diffrn_reflns_limit_h_min -7
_diffrn_reflns_limit_k_max 9
_diffrn_reflns_limit_k_min -10
_diffrn_reflns_limit_l_max 11
_diffrn_reflns_limit_l_min -13
_diffrn_reflns_number 2644
_diffrn_reflns_theta_full 27.48
_diffrn_reflns_theta_max 27.48
_diffrn_reflns_theta_min 2.66
_diffrn_standards_number 0
_exptl_absorpt_coefficient_mu 1.380
_exptl_absorpt_correction_T_max 0.871
_exptl_absorpt_correction_T_min 0.725
_exptl_absorpt_correction_type multi-scan
_exptl_absorpt_process_details '(SADABS; Sheldrick, 1996)'
_exptl_crystal_colour yellow
_exptl_crystal_density_diffrn 1.724
_exptl_crystal_density_method 'not measured'
_exptl_crystal_description prism
_exptl_crystal_F_000 248
_exptl_crystal_size_max 0.30
_exptl_crystal_size_mid 0.20
_exptl_crystal_size_min 0.10
_refine_diff_density_max 0.901
_refine_diff_density_min -0.903
_refine_ls_extinction_method none
_refine_ls_goodness_of_fit_ref 1.023
_refine_ls_hydrogen_treatment constr
_refine_ls_matrix_type full
_refine_ls_number_parameters 51
_refine_ls_number_reflns 2131
_refine_ls_number_restraints 0
_refine_ls_restrained_S_all 1.023
_refine_ls_R_factor_gt 0.0242
_refine_ls_shift/su_max 0.000
_refine_ls_shift/su_mean 0.000
_refine_ls_structure_factor_coef Fsqd
_refine_ls_weighting_details 'calc w = 1/[\s^2^(Fo^2^)+(0.0424P)^2^] where P=(Fo^2^+2Fc^2^)/3'
_refine_ls_weighting_scheme calc
_refine_ls_wR_factor_gt 0.0636
_refine_ls_wR_factor_ref 0.0645
_reflns_number_gt 1953
_reflns_number_total 2131
_reflns_threshold_expression I>2\s(I)
_cod_data_source_file om2020.cif
_cod_data_source_block I
_cod_depositor_comments
;
The following automatic conversions were performed:
'_symmetry_cell_setting' value 'Triclinic' changed to 'triclinic'
according to '/home/saulius/struct/CIF-dictionaries/cif_core.dic'
dictionary named 'cif_core.dic' version 2.4.1 from 2010-06-29.

Automatic conversion script
Id: cif_fix_enum 1527 2010-12-29 10:47:43Z saulius 

The following automatic conversions were performed:

'_symmetry_cell_setting' value 'Triclinic' changed to 'triclinic'
according to /home/saulius/struct/CIF-dictionaries/cif_core.dic
dictionary named 'cif_core.dic' version 2.4.1 from 2010-06-29.

Automatic conversion script
Id: cif_fix_values 1715 2011-07-08 13:25:40Z adriana 
;
_cod_database_code 2209625
_cod_database_fobs_code 2209625

loop_
_symmetry_equiv_pos_as_xyz
'x, y, z'
'-x, -y, -z'

loop_
_atom_site_type_symbol
_atom_site_label
_atom_site_fract_x
_atom_site_fract_y
_atom_site_fract_z
_atom_site_U_iso_or_equiv
_atom_site_adp_type
_atom_site_calc_flag
_atom_site_refinement_flags
_atom_site_occupancy
Zn Zn1 0.5000 0.0000 0.5000 0.01119(9) Uani d S 1
N N1 0.4948(2) -0.19588(15) 0.31266(12) 0.0126(2) Uani d . 1
O O1 -0.02517(19) 0.23932(14) 0.23812(11) 0.0177(2) Uani d . 1
O O1W 0.17070(19) -0.14792(14) 0.51681(11) 0.0163(2) Uani d D 1
H H1WA 0.068(3) -0.117(3) 0.560(2) 0.036(6) Uiso d D 1
H H1WB 0.221(4) -0.224(3) 0.546(2) 0.048(7) Uiso d D 1
O O2 0.5817(2) 0.35177(14) 0.39405(12) 0.0228(3) Uani d . 1
O O3 0.29472(19) 0.13603(13) 0.40076(10) 0.0143(2) Uani d . 1
C C1 -0.2009(3) -0.0053(2) 0.06009(15) 0.0169(3) Uani d . 1
H H1A -0.3356 -0.0096 0.1008 0.020 Uiso calc R 1
C C2 -0.0006(3) 0.12241(19) 0.12145(15) 0.0151(3) Uani d . 1
C C3 0.2022(3) 0.1264(2) 0.06147(15) 0.0164(3) Uani d . 1
H H3A 0.3380 0.2097 0.1024 0.020 Uiso calc R 1
C C4 0.1824(3) 0.3599(2) 0.31201(15) 0.0171(3) Uani d . 1
H H4B 0.1349 0.4474 0.3820 0.021 Uiso calc R 1
H H4A 0.2532 0.4196 0.2545 0.021 Uiso calc R 1
C C5 0.3712(3) 0.27568(19) 0.37319(14) 0.0146(3) Uani d . 1
C C6 0.6673(3) -0.2920(2) 0.29316(15) 0.0170(3) Uani d . 1
H H6A 0.7879 -0.2775 0.3636 0.020 Uiso calc R 1
C C7 0.6755(3) -0.4119(2) 0.17344(14) 0.0167(3) Uani d . 1
H H7A 0.7995 -0.4755 0.1651 0.020 Uiso calc R 1
C C8 0.4978(2) -0.43722(18) 0.06542(13) 0.0116(3) Uani d . 1
C C9 0.3153(3) -0.33895(18) 0.08686(14) 0.0143(3) Uani d . 1
H H9A 0.1911 -0.3521 0.0185 0.017 Uiso calc R 1
C C10 0.3193(3) -0.22196(18) 0.20985(14) 0.0143(3) Uani d . 1
H H10A 0.1954 -0.1587 0.2219 0.017 Uiso calc R 1

loop_
_atom_site_aniso_label
_atom_site_aniso_U_11
_atom_site_aniso_U_22
_atom_site_aniso_U_33
_atom_site_aniso_U_12
_atom_site_aniso_U_13
_atom_site_aniso_U_23
Zn1 0.01055(13) 0.01236(13) 0.01006(13) 0.00302(8) 0.00149(8) 0.00194(9)
N1 0.0126(6) 0.0127(6) 0.0116(6) 0.0019(5) 0.0025(5) 0.0023(5)
O1 0.0150(5) 0.0216(5) 0.0165(5) 0.0053(4) 0.0028(4) 0.0045(4)
O1W 0.0112(5) 0.0197(5) 0.0180(5) 0.0024(4) 0.0032(4) 0.0055(4)
O2 0.0159(6) 0.0216(6) 0.0333(7) 0.0027(4) 0.0044(5) 0.0119(5)
O3 0.0155(5) 0.0146(5) 0.0136(5) 0.0041(4) 0.0017(4) 0.0049(4)
C1 0.0120(7) 0.0237(8) 0.0188(7) 0.0041(6) 0.0052(6) 0.0106(6)
C2 0.0148(7) 0.0174(7) 0.0156(7) 0.0056(6) 0.0020(6) 0.0080(6)
C3 0.0128(7) 0.0181(7) 0.0182(7) 0.0002(5) 0.0013(6) 0.0071(6)
C4 0.0186(8) 0.0153(7) 0.0177(7) 0.0042(6) 0.0022(6) 0.0050(6)
C5 0.0170(7) 0.0147(7) 0.0116(6) 0.0050(5) 0.0034(5) 0.0014(5)
C6 0.0139(7) 0.0218(7) 0.0123(7) 0.0051(6) -0.0014(5) 0.0005(6)
C7 0.0133(7) 0.0221(7) 0.0142(7) 0.0085(6) 0.0016(6) 0.0019(6)
C8 0.0114(7) 0.0113(6) 0.0119(7) 0.0000(5) 0.0022(5) 0.0041(5)
C9 0.0136(7) 0.0150(7) 0.0134(7) 0.0034(5) -0.0009(5) 0.0037(5)
C10 0.0130(7) 0.0132(6) 0.0158(7) 0.0043(5) 0.0012(5) 0.0022(6)

loop_
_atom_type_symbol
_atom_type_description
_atom_type_scat_dispersion_real
_atom_type_scat_dispersion_imag
_atom_type_scat_source
C C 0.0033 0.0016 'International Tables Vol C Tables 4.2.6.8 and 6.1.1.4'
H H 0.0000 0.0000 'International Tables Vol C Tables 4.2.6.8 and 6.1.1.4'
N N 0.0061 0.0033 'International Tables Vol C Tables 4.2.6.8 and 6.1.1.4'
O O 0.0106 0.0060 'International Tables Vol C Tables 4.2.6.8 and 6.1.1.4'
Zn Zn 0.2839 1.4301 'International Tables Vol C Tables 4.2.6.8 and 6.1.1.4'

loop_
_geom_angle_atom_site_label_1
_geom_angle_atom_site_label_2
_geom_angle_atom_site_label_3
_geom_angle_site_symmetry_1
_geom_angle_site_symmetry_3
_geom_angle
_geom_angle_publ_flag
O3 Zn1 O3 . 2_656 180.0 ?
O3 Zn1 O1W . 2_656 92.50(5) ?
O3 Zn1 O1W 2_656 2_656 87.50(5) no
O3 Zn1 O1W . . 87.50(5) ?
O3 Zn1 O1W 2_656 . 92.50(5) ?
O1W Zn1 O1W 2_656 . 180.0 ?
O3 Zn1 N1 . . 89.64(5) ?
O3 Zn1 N1 2_656 . 90.36(5) ?
O1W Zn1 N1 2_656 . 91.96(5) ?
O1W Zn1 N1 . . 88.04(5) ?
O3 Zn1 N1 . 2_656 90.36(5) ?
O3 Zn1 N1 2_656 2_656 89.64(5) ?
O1W Zn1 N1 2_656 2_656 88.04(5) ?
O1W Zn1 N1 . 2_656 91.96(5) ?
N1 Zn1 N1 . 2_656 180.00(5) ?
C6 N1 C10 . . 117.15(12) ?
C6 N1 Zn1 . . 121.88(10) ?
C10 N1 Zn1 . . 120.95(10) ?
C2 O1 C4 . . 117.44(12) ?
Zn1 O1W H1WA . . 129.9(16) ?
Zn1 O1W H1WB . . 100.4(18) ?
H1WA O1W H1WB . . 105.4(19) ?
C5 O3 Zn1 . . 126.15(10) ?
C3 C1 C2 2 . 120.88(15) ?
C3 C1 H1A 2 . 119.6 ?
C2 C1 H1A . . 119.6 ?
O1 C2 C3 . . 125.18(14) ?
O1 C2 C1 . . 115.38(14) ?
C3 C2 C1 . . 119.41(15) ?
C2 C3 C1 . 2 119.69(14) ?
C2 C3 H3A . . 120.2 ?
C1 C3 H3A 2 . 120.2 ?
O1 C4 C5 . . 114.02(12) ?
O1 C4 H4B . . 108.7 ?
C5 C4 H4B . . 108.7 ?
O1 C4 H4A . . 108.7 ?
C5 C4 H4A . . 108.7 ?
H4B C4 H4A . . 107.6 ?
O2 C5 O3 . . 126.62(14) ?
O2 C5 C4 . . 117.06(13) ?
O3 C5 C4 . . 116.29(13) ?
N1 C6 C7 . . 123.41(14) ?
N1 C6 H6A . . 118.3 ?
C7 C6 H6A . . 118.3 ?
C6 C7 C8 . . 119.98(14) ?
C6 C7 H7A . . 120.0 ?
C8 C7 H7A . . 120.0 ?
C7 C8 C9 . . 116.43(13) ?
C7 C8 C8 . 2_645 121.64(17) ?
C9 C8 C8 . 2_645 121.93(16) ?
C10 C9 C8 . . 120.12(13) ?
C10 C9 H9A . . 119.9 ?
C8 C9 H9A . . 119.9 ?
N1 C10 C9 . . 122.87(14) ?
N1 C10 H10A . . 118.6 ?
C9 C10 H10A . . 118.6 ?

loop_
_geom_bond_atom_site_label_1
_geom_bond_atom_site_label_2
_geom_bond_site_symmetry_2
_geom_bond_distance
Zn1 O3 . 2.0996(11)
Zn1 O3 2_656 2.0996(11)
Zn1 O1W 2_656 2.1449(12)
Zn1 O1W . 2.1449(12)
Zn1 N1 . 2.1762(13)
Zn1 N1 2_656 2.1762(13)
N1 C6 . 1.338(2)
N1 C10 . 1.3472(18)
O1 C2 . 1.376(2)
O1 C4 . 1.4239(19)
O1W H1WA . 0.813(15)
O1W H1WB . 0.827(16)
O2 C5 . 1.2417(19)
O3 C5 . 1.2760(18)
C1 C3 2 1.392(2)
C1 C2 . 1.393(2)
C1 H1A . 0.9300
C2 C3 . 1.391(2)
C3 C1 2 1.392(2)
C3 H3A . 0.9300
C4 C5 . 1.529(2)
C4 H4B . 0.9700
C4 H4A . 0.9700
C6 C7 . 1.385(2)
C6 H6A . 0.9300
C7 C8 . 1.395(2)
C7 H7A . 0.9300
C8 C9 . 1.399(2)
C8 C8 2_645 1.488(3)
C9 C10 . 1.386(2)
C9 H9A . 0.9300
C10 H10A . 0.9300

loop_
_geom_hbond_atom_site_label_D
_geom_hbond_atom_site_label_H
_geom_hbond_atom_site_label_A
_geom_hbond_site_symmetry_A
_geom_hbond_distance_DH
_geom_hbond_distance_HA
_geom_hbond_distance_DA
_geom_hbond_angle_DHA
O1W H1WA O3 2_556 0.813(15) 2.159(17) 2.9090(17) 153(2)
O1W H1WB O2 2_656 0.827(16) 1.808(16) 2.6084(17) 163(3)
